data_4067530
loop_
_publ_author_name
'Stueger, Harald'
'Fuerpass, Gottfried'
'Mitterfellner, Thomas'
'Baumgartner, Judith'

_publ_section_title
;
 Synthesis and Reactivity of NH2Derivatives of Dodecamethylcyclohexasilane
;
_journal_issue 3
_journal_name_full Organometallics
_journal_page_first 618
_journal_paper_doi 10.1021/om9010017
_journal_volume 29
_journal_year 2010
_chemical_formula_sum 'C10 H31 N Si6'
_chemical_formula_weight 333.90
_chemical_name_systematic
; 
 ? 
;
_space_group_IT_number 15
_symmetry_cell_setting monoclinic
_symmetry_space_group_name_Hall '-C 2yc'
_symmetry_space_group_name_H-M 'C 1 2/c 1'
_atom_sites_solution_hydrogens geom
_atom_sites_solution_primary direct
_atom_sites_solution_secondary difmap
_audit_creation_method SHELXL-97
_cell_angle_alpha 90.00
_cell_angle_beta 106.75(3)
_cell_angle_gamma 90.00
_cell_formula_units_Z 4
_cell_length_a 17.902(4)
_cell_length_b 7.3368(15)
_cell_length_c 16.269(3)
_cell_measurement_reflns_used 2456
_cell_measurement_temperature 100(2)
_cell_measurement_theta_max 52.029
_cell_measurement_theta_min 4.739
_cell_volume 2046.2(8)
_computing_cell_refinement 'Bruker XSCANS'
_computing_data_collection 'Bruker XSCANS'
_computing_data_reduction 'Bruker SHELXTL'
_computing_molecular_graphics 'Bruker SHELXTL'
_computing_publication_material 'Bruker SHELXTL'
_computing_structure_refinement 'SHELXL-97 (Sheldrick, 1997)'
_computing_structure_solution 'SHELXS-97 (Sheldrick, 1990)'
_diffrn_ambient_temperature 100(2)
_diffrn_measured_fraction_theta_full 0.998
_diffrn_measured_fraction_theta_max 0.998
_diffrn_measurement_device_type 'SMART APEX'
_diffrn_measurement_method '\w scans'
_diffrn_radiation_monochromator graphite
_diffrn_radiation_source 'fine-focus sealed tube'
_diffrn_radiation_type MoK\a
_diffrn_radiation_wavelength 0.71073
_diffrn_reflns_av_R_equivalents 0.0325
_diffrn_reflns_av_sigmaI/netI 0.0376
_diffrn_reflns_limit_h_max 22
_diffrn_reflns_limit_h_min -22
_diffrn_reflns_limit_k_max 9
_diffrn_reflns_limit_k_min -9
_diffrn_reflns_limit_l_max 20
_diffrn_reflns_limit_l_min -20
_diffrn_reflns_number 7846
_diffrn_reflns_theta_full 26.36
_diffrn_reflns_theta_max 26.36
_diffrn_reflns_theta_min 2.38
_exptl_absorpt_coefficient_mu 0.394
_exptl_absorpt_correction_T_max 0.9325
_exptl_absorpt_correction_T_min 0.8275
_exptl_absorpt_correction_type multi-scan
_exptl_absorpt_process_details SADABS
_exptl_crystal_colour colorless
_exptl_crystal_density_diffrn 1.084
_exptl_crystal_density_method 'not measured'
_exptl_crystal_description needles
_exptl_crystal_F_000 728
_exptl_crystal_size_max 0.50
_exptl_crystal_size_mid 0.32
_exptl_crystal_size_min 0.18
_refine_diff_density_max 0.358
_refine_diff_density_min -0.213
_refine_diff_density_rms 0.060
_refine_ls_extinction_method none
_refine_ls_goodness_of_fit_ref 1.087
_refine_ls_hydrogen_treatment mixed
_refine_ls_matrix_type full
_refine_ls_number_parameters 85
_refine_ls_number_reflns 2089
_refine_ls_number_restraints 1
_refine_ls_restrained_S_all 1.089
_refine_ls_R_factor_all 0.0435
_refine_ls_R_factor_gt 0.0350
_refine_ls_shift/su_max 0.000
_refine_ls_shift/su_mean 0.000
_refine_ls_structure_factor_coef Fsqd
_refine_ls_weighting_details 'calc w=1/[\s^2^(Fo^2^)+(0.0539P)^2^+0.5590P] where P=(Fo^2^+2Fc^2^)/3'
_refine_ls_weighting_scheme calc
_refine_ls_wR_factor_gt 0.0934
_refine_ls_wR_factor_ref 0.0975
_reflns_number_gt 1752
_reflns_number_total 2089
_reflns_threshold_expression >2sigma(I)
_cod_data_source_file om9010017_si_001.cif
_cod_data_source_block 298j
_cod_depositor_comments
;
The following automatic conversions were performed:

'_symmetry_cell_setting' value 'Monoclinic' changed to 'monoclinic'
according to /home/saulius/struct/CIF-dictionaries/cif_core.dic
dictionary named 'cif_core.dic' version 2.4.1 from 2010-06-29.

Automatic conversion script
Id: cif_fix_values 1715 2011-07-08 13:25:40Z adriana 
;
_cod_original_cell_volume 2046.2(7)
_cod_original_sg_symbol_H-M C2/c
_cod_database_code 4067530

loop_
_symmetry_equiv_pos_as_xyz
'x, y, z'
'-x, y, -z+1/2'
'x+1/2, y+1/2, z'
'-x+1/2, y+1/2, -z+1/2'
'-x, -y, -z'
'x, -y, z-1/2'
'-x+1/2, -y+1/2, -z'
'x+1/2, -y+1/2, z-1/2'

loop_
_atom_site_label
_atom_site_type_symbol
_atom_site_fract_x
_atom_site_fract_y
_atom_site_fract_z
_atom_site_U_iso_or_equiv
_atom_site_adp_type
_atom_site_occupancy
_atom_site_symmetry_multiplicity
_atom_site_calc_flag
_atom_site_refinement_flags
N1 N 0.5000 0.7090(3) 0.2500 0.0350(5) Uani 1 2 d SD
H7 H 0.5000 0.824(3) 0.2500 0.14(2) Uiso 1 2 d SD
Si1 Si 0.49382(3) 0.57795(6) 0.15787(3) 0.02946(17) Uani 1 1 d .
Si2 Si 0.37670(3) 0.42115(7) 0.14541(3) 0.03154(17) Uani 1 1 d .
Si3 Si 0.39353(3) 0.39373(7) 0.29402(3) 0.02794(17) Uani 1 1 d .
C1 C 0.49261(16) 0.7317(3) 0.06505(13) 0.0514(6) Uani 1 1 d .
H1A H 0.4495 0.8188 0.0564 0.077 Uiso 1 1 calc R
H1B H 0.4856 0.6584 0.0130 0.077 Uiso 1 1 calc R
H1C H 0.5421 0.7982 0.0774 0.077 Uiso 1 1 calc R
C2 C 0.29242(14) 0.5765(4) 0.09370(14) 0.0592(7) Uani 1 1 d .
H2A H 0.2889 0.5924 0.0329 0.089 Uiso 1 1 calc R
H2B H 0.3007 0.6953 0.1225 0.089 Uiso 1 1 calc R
H2C H 0.2439 0.5226 0.0989 0.089 Uiso 1 1 calc R
C3 C 0.36270(12) 0.1965(3) 0.08769(13) 0.0434(5) Uani 1 1 d .
H3A H 0.3127 0.1435 0.0884 0.065 Uiso 1 1 calc R
H3B H 0.4051 0.1136 0.1164 0.065 Uiso 1 1 calc R
H3C H 0.3630 0.2152 0.0282 0.065 Uiso 1 1 calc R
C4 C 0.31074(12) 0.4981(3) 0.32801(13) 0.0468(6) Uani 1 1 d .
H4A H 0.2623 0.4323 0.3006 0.070 Uiso 1 1 calc R
H4B H 0.3048 0.6264 0.3105 0.070 Uiso 1 1 calc R
H4C H 0.3221 0.4898 0.3905 0.070 Uiso 1 1 calc R
C5 C 0.40558(11) 0.1475(3) 0.32768(12) 0.0360(4) Uani 1 1 d .
H5A H 0.4178 0.1394 0.3903 0.054 Uiso 1 1 calc R
H5B H 0.4482 0.0935 0.3093 0.054 Uiso 1 1 calc R
H5C H 0.3571 0.0815 0.3010 0.054 Uiso 1 1 calc R

loop_
_atom_site_aniso_label
_atom_site_aniso_U_11
_atom_site_aniso_U_22
_atom_site_aniso_U_33
_atom_site_aniso_U_23
_atom_site_aniso_U_13
_atom_site_aniso_U_12
N1 0.0730(16) 0.0163(11) 0.0221(11) 0.000 0.0239(11) 0.000
Si1 0.0527(4) 0.0192(3) 0.0214(3) -0.00046(17) 0.0183(2) -0.0001(2)
Si2 0.0315(3) 0.0432(3) 0.0217(3) 0.0025(2) 0.0104(2) 0.0118(2)
Si3 0.0278(3) 0.0355(3) 0.0225(3) 0.0057(2) 0.0104(2) 0.0104(2)
C1 0.113(2) 0.0239(10) 0.0274(11) 0.0003(8) 0.0360(12) 0.0006(11)
C2 0.0589(15) 0.092(2) 0.0265(12) 0.0116(11) 0.0114(10) 0.0424(13)
C3 0.0362(11) 0.0571(13) 0.0407(12) -0.0110(10) 0.0171(9) -0.0092(10)
C4 0.0421(12) 0.0703(15) 0.0346(12) 0.0129(11) 0.0217(10) 0.0242(11)
C5 0.0365(11) 0.0333(10) 0.0333(11) 0.0023(8) 0.0020(8) -0.0019(8)

loop_
_atom_type_symbol
_atom_type_description
_atom_type_scat_dispersion_real
_atom_type_scat_dispersion_imag
_atom_type_scat_source
C C 0.0033 0.0016 'International Tables Vol C Tables 4.2.6.8 and 6.1.1.4'
H H 0.0000 0.0000 'International Tables Vol C Tables 4.2.6.8 and 6.1.1.4'
N N 0.0061 0.0033 'International Tables Vol C Tables 4.2.6.8 and 6.1.1.4'
Si Si 0.0817 0.0704 'International Tables Vol C Tables 4.2.6.8 and 6.1.1.4'

loop_
_geom_angle_atom_site_label_1
_geom_angle_atom_site_label_2
_geom_angle_atom_site_label_3
_geom_angle
_geom_angle_site_symmetry_3
Si1 N1 Si1 113.66(12) 2_655
N1 Si1 C1 109.88(9) .
N1 Si1 Si2 100.18(4) .
C1 Si1 Si2 114.92(9) .
N1 Si1 Si3 101.09(5) 2_655
C1 Si1 Si3 114.83(9) 2_655
Si2 Si1 Si3 113.79(3) 2_655
C3 Si2 C2 109.47(11) .
C3 Si2 Si1 117.41(7) .
C2 Si2 Si1 108.80(9) .
C3 Si2 Si3 113.40(7) .
C2 Si2 Si3 111.02(8) .
Si1 Si2 Si3 96.11(4) .
C5 Si3 C4 109.76(10) .
C5 Si3 Si2 110.52(7) .
C4 Si3 Si2 112.77(7) .
C5 Si3 Si1 115.90(7) 2_655
C4 Si3 Si1 109.74(8) 2_655
Si2 Si3 Si1 97.77(4) 2_655

loop_
_geom_bond_atom_site_label_1
_geom_bond_atom_site_label_2
_geom_bond_distance
_geom_bond_site_symmetry_2
N1 Si1 1.7571(13) .
N1 Si1 1.7571(13) 2_655
Si1 C1 1.8802(19) .
Si1 Si2 2.3486(8) .
Si1 Si3 2.3657(9) 2_655
Si2 C3 1.878(2) .
Si2 C2 1.885(2) .
Si2 Si3 2.3573(9) .
Si3 C5 1.8817(19) .
Si3 C4 1.8872(19) .
Si3 Si1 2.3657(9) 2_655

loop_
_geom_torsion_atom_site_label_1
_geom_torsion_atom_site_label_2
_geom_torsion_atom_site_label_3
_geom_torsion_atom_site_label_4
_geom_torsion
_geom_torsion_site_symmetry_1
_geom_torsion_site_symmetry_4
Si1 N1 Si1 C1 -177.16(10) 2_655 .
Si1 N1 Si1 Si2 61.50(3) 2_655 .
Si1 N1 Si1 Si3 -55.43(2) 2_655 2_655
N1 Si1 Si2 C3 -155.02(10) . .
C1 Si1 Si2 C3 87.31(11) . .
Si3 Si1 Si2 C3 -48.00(9) 2_655 .
N1 Si1 Si2 C2 80.01(10) . .
C1 Si1 Si2 C2 -37.66(11) . .
Si3 Si1 Si2 C2 -172.97(8) 2_655 .
N1 Si1 Si2 Si3 -34.66(6) . .
C1 Si1 Si2 Si3 -152.33(7) . .
Si3 Si1 Si2 Si3 72.36(3) 2_655 .
C3 Si2 Si3 C5 9.12(10) . .
C2 Si2 Si3 C5 132.86(12) . .
Si1 Si2 Si3 C5 -114.30(7) . .
C3 Si2 Si3 C4 -114.15(11) . .
C2 Si2 Si3 C4 9.59(13) . .
Si1 Si2 Si3 C4 122.44(9) . .
C3 Si2 Si3 Si1 130.57(7) . 2_655
C2 Si2 Si3 Si1 -105.69(10) . 2_655
Si1 Si2 Si3 Si1 7.16(3) . 2_655
